data_1542428
loop_
_publ_author_name
'Zhang, Dongdong'
'Cai, Minghan'
'Bin, Zhengyang'
'Zhang, Yunge'
'Zhang, Deqiang'
'Duan, Lian'

_publ_section_title
;
 Highly efficient blue thermally activated delayed fluorescent OLEDs with
 record-low driving voltages utilizing high triplet energy hosts with
 small singlet--triplet splittings
;
_journal_issue 5
_journal_name_full 'Chem. Sci.'
_journal_page_first 3355
_journal_paper_doi 10.1039/C5SC04755B
_journal_volume 7
_journal_year 2016
_chemical_formula_moiety 'C31 H19 N3'
_chemical_formula_sum 'C31 H19 N3'
_chemical_formula_weight 433.49
_chemical_name_systematic 2,6-2CzBN
_space_group_IT_number 14
_symmetry_cell_setting monoclinic
_symmetry_space_group_name_Hall '-P 2ybc'
_symmetry_space_group_name_H-M 'P 1 21/c 1'
_atom_sites_solution_hydrogens geom
_atom_sites_solution_primary direct
_atom_sites_solution_secondary difmap
_audit_creation_method SHELXL-97
_audit_update_record
;
2015-12-08 deposited with the CCDC.
2016-02-12 downloaded from the CCDC.
;
_cell_angle_alpha 90.00
_cell_angle_beta 94.974(4)
_cell_angle_gamma 90.00
_cell_formula_units_Z 4
_cell_length_a 8.4562(16)
_cell_length_b 7.9666(14)
_cell_length_c 34.004(6)
_cell_measurement_reflns_used 867
_cell_measurement_temperature 298(2)
_cell_measurement_theta_max 18.70
_cell_measurement_theta_min 2.42
_cell_volume 2282.1(7)
_computing_cell_refinement 'SAINT (Bruker, 1997)'
_computing_data_collection 'SAINT (Bruker, 1997)'
_computing_data_reduction 'SAINT (Bruker, 1997)'
_computing_molecular_graphics 'SHELXTL (Bruker,1997)'
_computing_publication_material 'SHELXTL (Bruker,1997)'
_computing_structure_refinement 'SHELXL-97 (Sheldrick, 1997)'
_computing_structure_solution 'SHELXS-97 (Sheldrick, 1990)'
_diffrn_ambient_temperature 298(2)
_diffrn_detector_area_resol_mean 28.5714
_diffrn_measured_fraction_theta_full 0.999
_diffrn_measured_fraction_theta_max 0.999
_diffrn_measurement_device_type 'Bruker CCD area detector'
_diffrn_measurement_method 'phi and omega scans'
_diffrn_radiation_monochromator graphite
_diffrn_radiation_source 'sealed tube'
_diffrn_radiation_type MoK\a
_diffrn_radiation_wavelength 0.71073
_diffrn_reflns_av_R_equivalents 0.0710
_diffrn_reflns_av_sigmaI/netI 0.0931
_diffrn_reflns_limit_h_max 9
_diffrn_reflns_limit_h_min -10
_diffrn_reflns_limit_k_max 9
_diffrn_reflns_limit_k_min -9
_diffrn_reflns_limit_l_max 41
_diffrn_reflns_limit_l_min -28
_diffrn_reflns_number 13316
_diffrn_reflns_theta_full 25.99
_diffrn_reflns_theta_max 25.99
_diffrn_reflns_theta_min 2.61
_diffrn_standards_decay_% 0
_exptl_absorpt_coefficient_mu 0.075
_exptl_absorpt_correction_T_max 1.000
_exptl_absorpt_correction_T_min 0.714
_exptl_absorpt_correction_type empirical
_exptl_absorpt_process_details 'SAINT (Bruker, 1997)'
_exptl_crystal_colour yellow
_exptl_crystal_density_diffrn 1.262
_exptl_crystal_density_meas ?
_exptl_crystal_density_method 'not measured'
_exptl_crystal_description plate
_exptl_crystal_F_000 904
_exptl_crystal_size_max 0.30
_exptl_crystal_size_mid 0.30
_exptl_crystal_size_min 0.05
_refine_diff_density_max 0.223
_refine_diff_density_min -0.156
_refine_diff_density_rms 0.033
_refine_ls_extinction_method none
_refine_ls_goodness_of_fit_ref 1.050
_refine_ls_hydrogen_treatment constr
_refine_ls_matrix_type full
_refine_ls_number_parameters 296
_refine_ls_number_reflns 4483
_refine_ls_number_restraints 8
_refine_ls_restrained_S_all 1.086
_refine_ls_R_factor_all 0.1834
_refine_ls_R_factor_gt 0.0746
_refine_ls_shift/su_max 0.001
_refine_ls_shift/su_mean 0.000
_refine_ls_structure_factor_coef Fsqd
_refine_ls_weighting_details 'calc w=1/[\s^2^(Fo^2^)+(0.0010P)^2^+0.8000P] where P=(Fo^2^+2Fc^2^)/3'
_refine_ls_weighting_scheme calc
_refine_ls_wR_factor_gt 0.1092
_refine_ls_wR_factor_ref 0.1340
_reflns_number_gt 1850
_reflns_number_total 4483
_reflns_threshold_expression >2sigma(I)
_cod_data_source_file c5sc04755b2.cif
_cod_data_source_block 2czbn
_cod_depositor_comments
;
The following automatic conversions were performed:

'_symmetry_cell_setting' value 'Monoclinic' changed to 'monoclinic'
according to
/usr/data/users/saulius/crontab/automatic-downloads/rss-feeds/RSC/lib/dictionaries/cif_core.dic
dictionary named 'cif_core.dic' version 2.4.2 from 2011-04-26.

'_exptl_absorpt_correction_type' value 'Empirical' changed to
'empirical' according to
/usr/data/users/saulius/crontab/automatic-downloads/rss-feeds/RSC/lib/dictionaries/cif_core.dic
dictionary named 'cif_core.dic' version 2.4.2 from 2011-04-26.

'_exptl_crystal_density_meas' value 'none' was changed to '?' - the
value is perceived as not measured.

Automatic conversion script
Id: cif_fix_values 4268 2015-11-12 08:31:59Z antanas 

 Adding full bibliography for 1542427--1542429.cif.
;
_cod_original_sg_symbol_H-M P2(1)/c
_cod_database_code 1542428

loop_
_symmetry_equiv_pos_as_xyz
'x, y, z'
'-x, y+1/2, -z+1/2'
'-x, -y, -z'
'x, -y-1/2, z-1/2'

loop_
_atom_site_label
_atom_site_type_symbol
_atom_site_fract_x
_atom_site_fract_y
_atom_site_fract_z
_atom_site_U_iso_or_equiv
_atom_site_adp_type
_atom_site_occupancy
_atom_site_symmetry_multiplicity
_atom_site_calc_flag
_atom_site_refinement_flags
_atom_site_disorder_assembly
_atom_site_disorder_group
N1 N 0.2892(4) 1.0845(4) 0.10234(10) 0.1004(12) Uani 1 1 d . . .
N2 N 0.1068(4) 0.8930(3) 0.17644(8) 0.0641(8) Uani 1 1 d . . .
C1 C 0.2739(4) 0.9489(4) 0.11150(10) 0.0693(11) Uani 1 1 d . . .
C2 C 0.2541(4) 0.7793(4) 0.12454(10) 0.0569(9) Uani 1 1 d . A .
C3 C 0.1717(4) 0.7536(4) 0.15726(10) 0.0640(10) Uani 1 1 d . . .
C4 C 0.1564(5) 0.5938(4) 0.17205(11) 0.1025(15) Uani 1 1 d . . .
H4 H 0.1017 0.5757 0.1943 0.123 Uiso 1 1 calc R . .
C5 C 0.2235(6) 0.4610(5) 0.15336(13) 0.1141(17) Uani 1 1 d . . .
H5 H 0.2122 0.3528 0.1630 0.137 Uiso 1 1 calc R . .
C6 C 0.3063(5) 0.4853(4) 0.12096(12) 0.0840(12) Uani 1 1 d . A .
H6 H 0.3517 0.3943 0.1090 0.101 Uiso 1 1 calc R . .
C7 C 0.3223(4) 0.6446(4) 0.10618(10) 0.0676(10) Uani 1 1 d D . .
C8 C -0.0446(5) 0.9583(4) 0.16813(10) 0.0591(9) Uani 1 1 d . . .
C9 C -0.1642(5) 0.9061(5) 0.14060(11) 0.0781(11) Uani 1 1 d . . .
H9 H -0.1484 0.8177 0.1235 0.094 Uiso 1 1 calc R . .
C10 C -0.3068(6) 0.9887(6) 0.13924(13) 0.0966(14) Uani 1 1 d . . .
H10 H -0.3897 0.9542 0.1213 0.116 Uiso 1 1 calc R . .
C11 C -0.3296(6) 1.1210(6) 0.16388(15) 0.1008(14) Uani 1 1 d . . .
H11 H -0.4272 1.1753 0.1620 0.121 Uiso 1 1 calc R . .
C12 C -0.2115(6) 1.1758(5) 0.19149(13) 0.0833(12) Uani 1 1 d . . .
H12 H -0.2291 1.2651 0.2082 0.100 Uiso 1 1 calc R . .
C13 C -0.0644(5) 1.0935(4) 0.19372(10) 0.0610(9) Uani 1 1 d . . .
C14 C 0.0813(5) 1.1112(4) 0.21829(11) 0.0627(10) Uani 1 1 d . . .
C15 C 0.1347(6) 1.2176(5) 0.24857(12) 0.0848(12) Uani 1 1 d . . .
H15 H 0.0689 1.3020 0.2567 0.102 Uiso 1 1 calc R . .
C16 C 0.2842(6) 1.1987(6) 0.26653(13) 0.1026(15) Uani 1 1 d . . .
H16 H 0.3191 1.2704 0.2870 0.123 Uiso 1 1 calc R . .
C17 C 0.3854(5) 1.0746(6) 0.25484(13) 0.0974(14) Uani 1 1 d . . .
H17 H 0.4870 1.0644 0.2675 0.117 Uiso 1 1 calc R . .
C18 C 0.3358(5) 0.9659(5) 0.22447(12) 0.0800(12) Uani 1 1 d . . .
H18 H 0.4024 0.8823 0.2163 0.096 Uiso 1 1 calc R . .
C19 C 0.1853(5) 0.9860(4) 0.20692(10) 0.0586(9) Uani 1 1 d . . .
N3 N 0.4211(7) 0.6674(8) 0.07692(18) 0.0919(13) Uani 0.642(3) 1 d PD A 1
C20 C 0.3898(7) 0.7310(9) 0.04143(14) 0.076(3) Uani 0.642(3) 1 d PGD A 1
C21 C 0.2484(6) 0.8011(9) 0.02519(17) 0.085(3) Uani 0.642(3) 1 d PG A 1
H21A H 0.1614 0.8077 0.0401 0.102 Uiso 0.642(3) 1 calc PR A 1
C22 C 0.2370(7) 0.8613(8) -0.01332(18) 0.143(5) Uani 0.642(3) 1 d PG A 1
H22A H 0.1424 0.9082 -0.0242 0.172 Uiso 0.642(3) 1 calc PR A 1
C23 C 0.3670(9) 0.8514(9) -0.03559(13) 0.125(4) Uani 0.642(3) 1 d PG A 1
H23A H 0.3594 0.8917 -0.0614 0.150 Uiso 0.642(3) 1 calc PR A 1
C24 C 0.5084(7) 0.7813(9) -0.01934(17) 0.146(5) Uani 0.642(3) 1 d PG A 1
H24A H 0.5954 0.7747 -0.0342 0.176 Uiso 0.642(3) 1 calc PR A 1
C25 C 0.5198(6) 0.7211(8) 0.01917(18) 0.082(3) Uani 0.642(3) 1 d PGD A 1
C26 C 0.6438(6) 0.6374(5) 0.04185(13) 0.091(3) Uani 0.642(3) 1 d PGD A 1
C27 C 0.7995(6) 0.5892(7) 0.03772(16) 0.104(3) Uani 0.642(3) 1 d PG A 1
H27A H 0.8458 0.6136 0.0146 0.124 Uiso 0.642(3) 1 calc PR A 1
C28 C 0.8859(5) 0.5045(7) 0.0682(2) 0.141(3) Uani 0.642(3) 1 d PG A 1
H28A H 0.9900 0.4723 0.0654 0.170 Uiso 0.642(3) 1 calc PR A 1
C29 C 0.8166(6) 0.4680(6) 0.10281(17) 0.114(3) Uani 0.642(3) 1 d PG A 1
H29A H 0.8744 0.4113 0.1232 0.137 Uiso 0.642(3) 1 calc PR A 1
C30 C 0.6609(6) 0.5162(6) 0.10693(13) 0.094(3) Uani 0.642(3) 1 d PG A 1
H30A H 0.6146 0.4917 0.1301 0.112 Uiso 0.642(3) 1 calc PR A 1
C31 C 0.5745(5) 0.6008(6) 0.07645(14) 0.080(2) Uani 0.642(3) 1 d PGD A 1
N3' N 0.3981(6) 0.6672(11) 0.0711(2) 0.0919(13) Uani 0.358(3) 1 d PGD A 2
C20' C 0.3144(13) 0.7522(17) 0.0341(3) 0.076(3) Uani 0.358(3) 1 d PGD A 2
C21' C 0.1583(12) 0.8052(19) 0.0262(3) 0.085(3) Uani 0.358(3) 1 d PG A 2
H21B H 0.0876 0.7973 0.0456 0.102 Uiso 0.358(3) 1 calc PR A 2
C22' C 0.1079(11) 0.8702(17) -0.0107(3) 0.143(5) Uani 0.358(3) 1 d PG A 2
H22B H 0.0035 0.9057 -0.0160 0.172 Uiso 0.358(3) 1 calc PR A 2
C23' C 0.2136(15) 0.8820(16) -0.0397(2) 0.125(4) Uani 0.358(3) 1 d PG A 2
H23B H 0.1799 0.9255 -0.0644 0.150 Uiso 0.358(3) 1 calc PR A 2
C24' C 0.3697(13) 0.8290(18) -0.0318(3) 0.146(5) Uani 0.358(3) 1 d PG A 2
H24B H 0.4404 0.8369 -0.0512 0.176 Uiso 0.358(3) 1 calc PR A 2
C25' C 0.4201(10) 0.7640(16) 0.0051(3) 0.082(3) Uani 0.358(3) 1 d PGD A 2
C26' C 0.5707(10) 0.7045(13) 0.0182(3) 0.091(3) Uani 0.358(3) 1 d PGD A 2
C27' C 0.7179(11) 0.6720(12) 0.0045(3) 0.104(3) Uani 0.358(3) 1 d PG A 2
H27B H 0.7381 0.7042 -0.0208 0.124 Uiso 0.358(3) 1 calc PR A 2
C28' C 0.8350(9) 0.5914(14) 0.0288(4) 0.141(3) Uani 0.358(3) 1 d PG A 2
H28B H 0.9335 0.5697 0.0197 0.170 Uiso 0.358(3) 1 calc PR A 2
C29' C 0.8048(10) 0.5433(13) 0.0668(3) 0.114(3) Uani 0.358(3) 1 d PG A 2
H29B H 0.8831 0.4894 0.0830 0.137 Uiso 0.358(3) 1 calc PR A 2
C30' C 0.6575(12) 0.5758(12) 0.0804(3) 0.094(3) Uani 0.358(3) 1 d PG A 2
H30B H 0.6373 0.5436 0.1058 0.112 Uiso 0.358(3) 1 calc PR A 2
C31' C 0.5405(9) 0.6564(13) 0.0561(3) 0.080(2) Uani 0.358(3) 1 d PGD A 2

loop_
_atom_site_aniso_label
_atom_site_aniso_U_11
_atom_site_aniso_U_22
_atom_site_aniso_U_33
_atom_site_aniso_U_23
_atom_site_aniso_U_13
_atom_site_aniso_U_12
N1 0.154(3) 0.0440(18) 0.110(3) -0.0077(18) 0.045(2) -0.012(2)
N2 0.078(2) 0.0484(16) 0.068(2) -0.0123(15) 0.0170(17) 0.0070(17)
C1 0.091(3) 0.050(2) 0.071(3) -0.0161(19) 0.031(2) -0.007(2)
C2 0.074(3) 0.0348(18) 0.065(2) -0.0079(17) 0.020(2) -0.0049(17)
C3 0.087(3) 0.041(2) 0.066(3) -0.0081(18) 0.020(2) 0.0029(19)
C4 0.174(5) 0.047(2) 0.095(3) 0.003(2) 0.066(3) 0.007(3)
C5 0.188(5) 0.046(2) 0.118(4) 0.006(2) 0.067(4) 0.011(3)
C6 0.113(4) 0.038(2) 0.105(4) -0.012(2) 0.035(3) 0.005(2)
C7 0.081(3) 0.048(2) 0.079(3) -0.0171(19) 0.035(2) -0.0066(19)
C8 0.081(3) 0.049(2) 0.048(2) 0.0020(18) 0.013(2) 0.000(2)
C9 0.105(4) 0.067(2) 0.062(3) -0.001(2) 0.009(3) 0.001(3)
C10 0.101(4) 0.100(3) 0.087(3) 0.018(3) -0.002(3) 0.015(3)
C11 0.100(4) 0.093(3) 0.109(4) 0.016(3) 0.006(3) 0.032(3)
C12 0.099(4) 0.069(3) 0.085(3) 0.002(2) 0.028(3) 0.016(3)
C13 0.076(3) 0.049(2) 0.061(3) 0.0001(18) 0.024(2) 0.003(2)
C14 0.083(3) 0.043(2) 0.066(3) -0.0125(19) 0.030(2) -0.009(2)
C15 0.094(4) 0.069(3) 0.096(3) -0.028(2) 0.034(3) -0.017(3)
C16 0.095(4) 0.109(4) 0.106(4) -0.048(3) 0.027(3) -0.033(3)
C17 0.077(3) 0.106(3) 0.109(4) -0.022(3) 0.010(3) -0.017(3)
C18 0.074(3) 0.072(3) 0.096(3) -0.014(2) 0.020(3) -0.005(2)
C19 0.068(3) 0.052(2) 0.058(3) -0.0069(18) 0.016(2) -0.006(2)
N3 0.117(4) 0.064(2) 0.105(3) -0.030(2) 0.062(3) -0.022(2)
C20 0.095(8) 0.051(4) 0.086(5) -0.019(3) 0.036(5) -0.013(5)
C21 0.147(9) 0.049(3) 0.061(3) -0.009(2) 0.025(5) -0.025(6)
C22 0.288(16) 0.080(4) 0.064(4) -0.011(4) 0.030(7) -0.045(9)
C23 0.226(11) 0.088(5) 0.065(4) 0.003(4) 0.030(7) -0.030(8)
C24 0.282(15) 0.094(6) 0.070(6) -0.029(4) 0.052(7) -0.088(9)
C25 0.113(8) 0.066(5) 0.071(5) -0.021(4) 0.038(5) -0.032(6)
C26 0.140(7) 0.044(4) 0.101(7) -0.020(4) 0.077(6) -0.026(4)
C27 0.098(6) 0.091(6) 0.132(7) -0.055(5) 0.070(5) -0.035(4)
C28 0.121(6) 0.109(7) 0.198(10) -0.075(7) 0.038(7) -0.025(5)
C29 0.127(6) 0.072(5) 0.145(8) -0.030(4) 0.024(6) -0.018(4)
C30 0.079(4) 0.049(4) 0.163(9) -0.029(4) 0.063(5) -0.013(3)
C31 0.101(5) 0.036(4) 0.111(7) -0.015(4) 0.047(5) -0.004(4)
N3' 0.117(4) 0.064(2) 0.105(3) -0.030(2) 0.062(3) -0.022(2)
C20' 0.095(8) 0.051(4) 0.086(5) -0.019(3) 0.036(5) -0.013(5)
C21' 0.147(9) 0.049(3) 0.061(3) -0.009(2) 0.025(5) -0.025(6)
C22' 0.288(16) 0.080(4) 0.064(4) -0.011(4) 0.030(7) -0.045(9)
C23' 0.226(11) 0.088(5) 0.065(4) 0.003(4) 0.030(7) -0.030(8)
C24' 0.282(15) 0.094(6) 0.070(6) -0.029(4) 0.052(7) -0.088(9)
C25' 0.113(8) 0.066(5) 0.071(5) -0.021(4) 0.038(5) -0.032(6)
C26' 0.140(7) 0.044(4) 0.101(7) -0.020(4) 0.077(6) -0.026(4)
C27' 0.098(6) 0.091(6) 0.132(7) -0.055(5) 0.070(5) -0.035(4)
C28' 0.121(6) 0.109(7) 0.198(10) -0.075(7) 0.038(7) -0.025(5)
C29' 0.127(6) 0.072(5) 0.145(8) -0.030(4) 0.024(6) -0.018(4)
C30' 0.079(4) 0.049(4) 0.163(9) -0.029(4) 0.063(5) -0.013(3)
C31' 0.101(5) 0.036(4) 0.111(7) -0.015(4) 0.047(5) -0.004(4)

loop_
_atom_type_symbol
_atom_type_description
_atom_type_scat_dispersion_real
_atom_type_scat_dispersion_imag
_atom_type_scat_source
C C 0.0033 0.0016 'International Tables Vol C Tables 4.2.6.8 and 6.1.1.4'
H H 0.0000 0.0000 'International Tables Vol C Tables 4.2.6.8 and 6.1.1.4'
N N 0.0061 0.0033 'International Tables Vol C Tables 4.2.6.8 and 6.1.1.4'

loop_
_geom_angle_atom_site_label_1
_geom_angle_atom_site_label_2
_geom_angle_atom_site_label_3
_geom_angle
C8 N2 C19 108.9(3)
C8 N2 C3 125.8(3)
C19 N2 C3 125.3(3)
N1 C1 C2 177.9(4)
C3 C2 C7 120.4(3)
C3 C2 C1 118.0(3)
C7 C2 C1 121.5(3)
C2 C3 C4 120.1(3)
C2 C3 N2 119.8(3)
C4 C3 N2 120.1(3)
C3 C4 C5 118.9(4)
C3 C4 H4 120.5
C5 C4 H4 120.5
C6 C5 C4 121.4(4)
C6 C5 H5 119.3
C4 C5 H5 119.3
C5 C6 C7 119.8(3)
C5 C6 H6 120.1
C7 C6 H6 120.1
N3 C7 C6 118.3(4)
N3 C7 C2 121.9(4)
C6 C7 C2 119.3(3)
C6 C7 N3' 119.4(5)
C2 C7 N3' 121.1(4)
C9 C8 N2 129.3(3)
C9 C8 C13 122.1(4)
N2 C8 C13 108.6(3)
C10 C9 C8 118.0(4)
C10 C9 H9 121.0
C8 C9 H9 121.0
C11 C10 C9 121.2(4)
C11 C10 H10 119.4
C9 C10 H10 119.4
C10 C11 C12 121.9(4)
C10 C11 H11 119.1
C12 C11 H11 119.1
C11 C12 C13 118.3(4)
C11 C12 H12 120.8
C13 C12 H12 120.8
C12 C13 C8 118.6(4)
C12 C13 C14 134.3(4)
C8 C13 C14 107.1(3)
C15 C14 C19 118.0(4)
C15 C14 C13 134.8(4)
C19 C14 C13 107.2(3)
C16 C15 C14 119.8(4)
C16 C15 H15 120.1
C14 C15 H15 120.1
C15 C16 C17 121.4(4)
C15 C16 H16 119.3
C17 C16 H16 119.3
C18 C17 C16 120.3(4)
C18 C17 H17 119.9
C16 C17 H17 119.9
C19 C18 C17 117.6(4)
C19 C18 H18 121.2
C17 C18 H18 121.2
C18 C19 N2 128.9(3)
C18 C19 C14 122.9(4)
N2 C19 C14 108.2(3)
C20 N3 C7 129.3(5)
C20 N3 C31 104.4(5)
C7 N3 C31 125.6(5)
N3 C20 C21 128.1(5)
N3 C20 C25 111.9(5)
C21 C20 C25 120.0
C22 C21 C20 120.0
C22 C21 H21A 120.0
C20 C21 H21A 120.0
C23 C22 C21 120.0
C23 C22 H22A 120.0
C21 C22 H22A 120.0
C22 C23 C24 120.0
C22 C23 H23A 120.0
C24 C23 H23A 120.0
C25 C24 C23 120.0
C25 C24 H24A 120.0
C23 C24 H24A 120.0
C24 C25 C20 120.0
C24 C25 C26 131.6(4)
C20 C25 C26 108.3(4)
C27 C26 C31 120.0
C27 C26 C25 137.7(4)
C31 C26 C25 102.3(4)
C26 C27 C28 120.0
C26 C27 H27A 120.0
C28 C27 H27A 120.0
C29 C28 C27 120.0
C29 C28 H28A 120.0
C27 C28 H28A 120.0
C28 C29 C30 120.0
C28 C29 H29A 120.0
C30 C29 H29A 120.0
C29 C30 C31 120.0
C29 C30 H30A 120.0
C31 C30 H30A 120.0
C30 C31 C26 120.0
C30 C31 N3 127.0(4)
C26 C31 N3 112.9(4)
C31' N3' C7 142.6(7)
C31' N3' C20' 94.7(7)
C7 N3' C20' 122.2(5)
C21' C20' C25' 120.0
C21' C20' N3' 130.7(7)
C25' C20' N3' 109.2(7)
C22' C21' C20' 120.0
C22' C21' H21B 120.0
C20' C21' H21B 120.0
C21' C22' C23' 120.0
C21' C22' H22B 120.0
C23' C22' H22B 120.0
C24' C23' C22' 120.0
C24' C23' H23B 120.0
C22' C23' H23B 120.0
C23' C24' C25' 120.0
C23' C24' H24B 120.0
C25' C24' H24B 120.0
C24' C25' C20' 120.0
C24' C25' C26' 127.9(9)
C20' C25' C26' 112.1(9)
C27' C26' C31' 120.0
C27' C26' C25' 140.9(8)
C31' C26' C25' 98.8(8)
C28' C27' C26' 120.0
C28' C27' H27B 120.0
C26' C27' H27B 120.0
C27' C28' C29' 120.0
C27' C28' H28B 120.0
C29' C28' H28B 120.0
C30' C29' C28' 120.0
C30' C29' H29B 120.0
C28' C29' H29B 120.0
C29' C30' C31' 120.0
C29' C30' H30B 120.0
C31' C30' H30B 120.0
N3' C31' C30' 114.7(7)
N3' C31' C26' 125.0(8)
C30' C31' C26' 120.0

loop_
_geom_bond_atom_site_label_1
_geom_bond_atom_site_label_2
_geom_bond_distance
N1 C1 1.135(4)
N2 C8 1.388(4)
N2 C19 1.394(4)
N2 C3 1.422(4)
C1 C2 1.436(4)
C2 C3 1.378(4)
C2 C7 1.392(4)
C3 C4 1.379(4)
C4 C5 1.381(5)
C4 H4 0.9300
C5 C6 1.370(5)
C5 H5 0.9300
C6 C7 1.376(4)
C6 H6 0.9300
C7 N3 1.365(5)
C7 N3' 1.414(6)
C8 C9 1.381(4)
C8 C13 1.404(4)
C9 C10 1.371(5)
C9 H9 0.9300
C10 C11 1.370(5)
C10 H10 0.9300
C11 C12 1.380(5)
C11 H11 0.9300
C12 C13 1.403(4)
C12 H12 0.9300
C13 C14 1.434(4)
C14 C15 1.379(4)
C14 C19 1.407(4)
C15 C16 1.364(5)
C15 H15 0.9300
C16 C17 1.388(5)
C16 H16 0.9300
C17 C18 1.384(5)
C17 H17 0.9300
C18 C19 1.367(4)
C18 H18 0.9300
N3 C20 1.314(6)
N3 C31 1.403(6)
C20 C21 1.3900
C20 C25 1.3900
C21 C22 1.3900
C21 H21A 0.9300
C22 C23 1.3900
C22 H22A 0.9300
C23 C24 1.3900
C23 H23A 0.9300
C24 C25 1.3900
C24 H24A 0.9300
C25 C26 1.414(5)
C26 C27 1.3900
C26 C31 1.3900
C27 C28 1.3900
C27 H27A 0.9300
C28 C29 1.3900
C28 H28A 0.9300
C29 C30 1.3900
C29 H29A 0.9300
C30 C31 1.3900
C30 H30A 0.9300
N3' C31' 1.350(7)
N3' C20' 1.545(8)
C20' C21' 1.3900
C20' C25' 1.3900
C21' C22' 1.3900
C21' H21B 0.9300
C22' C23' 1.3900
C22' H22B 0.9300
C23' C24' 1.3900
C23' H23B 0.9300
C24' C25' 1.3900
C24' H24B 0.9300
C25' C26' 1.395(8)
C26' C27' 1.3900
C26' C31' 1.3900
C27' C28' 1.3900
C27' H27B 0.9300
C28' C29' 1.3900
C28' H28B 0.9300
C29' C30' 1.3900
C29' H29B 0.9300
C30' C31' 1.3900
C30' H30B 0.9300
